data_7126782
loop_
_publ_author_name
'Ruengsuk, Araya'
'Khamphaijun, Korawit'
'Pananusorn, Puttipong'
'Docker, Andrew'
'Tantirungrotechai, Jonggol'
'Sukwattanasinitt, Mongkol'
'Harding, David J.'
'Bunchuay, Thanthapatra'

_publ_section_title
;
 Pertosylated pillar[5]arene: self-template assisted synthesis and
 supramolecular polymer formation.
;
_journal_issue 62
_journal_name_full 'Chemical communications (Cambridge, England)'
_journal_page_first 8739
_journal_page_last 8742
_journal_paper_doi 10.1039/d0cc04005c
_journal_volume 56
_journal_year 2020
_chemical_formula_moiety 'C125 H130 O40 S10'
_chemical_formula_sum 'C125 H130 O40 S10'
_chemical_formula_weight 2592.88
_space_group_crystal_system monoclinic
_space_group_IT_number 15
_space_group_name_Hall '-C 2yc'
_space_group_name_H-M_alt 'C 1 2/c 1'
_atom_sites_solution_hydrogens geom
_audit_creation_date 2019-12-11
_audit_creation_method
;
Olex2 1.3-dev
(compiled 2019.12.03 svn.r3bd4ad22 for OlexSys, GUI svn.r5830)
;
_audit_update_record
;
2020-06-08 deposited with the CCDC.	2020-06-29 downloaded from the CCDC.
;
_cell_angle_alpha 90
_cell_angle_beta 97.9790(10)
_cell_angle_gamma 90
_cell_formula_units_Z 4
_cell_length_a 21.5402(2)
_cell_length_b 22.7876(2)
_cell_length_c 28.6846(2)
_cell_measurement_reflns_used 36102
_cell_measurement_temperature 199.97(13)
_cell_measurement_theta_max 68.3350
_cell_measurement_theta_min 2.8290
_cell_volume 13943.5(2)
_computing_cell_refinement 'CrysAlisPro 1.171.40.58a (Rigaku OD, 2019)'
_computing_data_collection 'CrysAlisPro 1.171.40.58a (Rigaku OD, 2019)'
_computing_data_reduction 'CrysAlisPro 1.171.40.58a (Rigaku OD, 2019)'
_computing_molecular_graphics 'Olex2 1.3-dev (Dolomanov et al., 2009)'
_computing_publication_material 'Olex2 1.3-dev (Dolomanov et al., 2009)'
_computing_structure_refinement 'SHELXL 2018/3 (Sheldrick, 2015)'
_computing_structure_solution 'ShelXT (Sheldrick, 2015)'
_diffrn_ambient_temperature 199.97(13)
_diffrn_detector_area_resol_mean 10.0000
_diffrn_detector_type HyPix3000
_diffrn_measured_fraction_theta_full 0.998
_diffrn_measured_fraction_theta_max 0.993
_diffrn_measurement_details
;
List of Runs (angles in degrees, time in seconds):

  # Type    Start    End  Width  t~exp~   \w     \q     \k     \f   Frames
#--------------------------------------------------------------------------
  1  \w   -107.00 -21.00   0.50    1.50    --  -40.91 152.00-121.00  172
  2  \w    -87.00  -3.00   0.50    1.50    --  -40.91 121.00  79.00  168
  3  \w     21.00 107.00   0.50    1.50    --   40.91-152.00-163.00  172
  4  \w      4.00  87.00   0.50    1.50    --   40.91-121.00  -3.00  166
  5  \w     60.00 157.00   0.50    6.00    --   96.59 152.00-121.00  194
  6  \w     33.00 109.00   0.50    6.00    --   96.59-121.00  -3.00  152
  7  \w     33.00 130.00   0.50    6.00    --   96.59-152.00-163.00  194
  8  \w     79.00 157.00   0.50    6.00    --   96.59 121.00  79.00  156
  9  \w   -104.00 -21.00   0.50    1.50    --  -40.91 -63.00  30.00  166
 10  \w     21.00 105.00   0.50    1.50    --   40.91  63.00 -60.00  168
 11  \w    -23.00  53.00   0.50    1.50    --   40.91 -37.00   0.00  152
 12  \w    -23.00  53.00   0.50    1.50    --   40.91 -37.00-180.00  152
 13  \w     19.00 114.00   0.50    1.50    --   40.91  12.00  30.00  190
 14  \w    -23.00  71.00   0.50    1.50    --   40.91 -91.00 120.00  188
 15  \w     34.00 110.00   0.50    6.00    --   96.59 -42.00 -30.00  152
 16  \w     84.00 157.00   0.50    6.00    --   96.59  96.00 -60.00  146
 17  \w     32.00 109.00   0.50    6.00    --   96.59-117.00  30.00  154
 18  \w     33.00 118.00   0.50    6.00    --   96.59 -68.00 -30.00  170
 19  \w     27.00 105.00   0.50    6.00    --   96.59 -96.00   0.00  156
 20  \w     88.00 157.00   0.50    6.00    --   96.59  25.00-150.00  138
 21  \w     32.00 109.00   0.50    6.00    --   96.59-117.00-180.00  154
 22  \w     83.00 157.00   0.50    6.00    --   96.59  77.00 120.00  148
 23  \w     78.00 152.00   0.50    6.00    --   96.59  59.00  60.00  148
 24  \w     81.00 133.00   0.50    6.00    --   96.59  50.00   0.00  104
 25  \w     45.00 122.00   0.50    6.00    --   96.59 -77.00 150.00  154
 26  \w     33.00 110.00   0.50    6.00    --   96.59 -17.00 -60.00  154
;
_diffrn_measurement_device 'four-circle diffractometer'
_diffrn_measurement_device_type 'SuperNova, Single source at offset/far, HyPix3000'
_diffrn_measurement_method '\w scans'
_diffrn_radiation_type CuK\a
_diffrn_radiation_wavelength 1.54184
_diffrn_reflns_av_R_equivalents 0.0369
_diffrn_reflns_av_unetI/netI 0.0219
_diffrn_reflns_Laue_measured_fraction_full 0.998
_diffrn_reflns_Laue_measured_fraction_max 0.993
_diffrn_reflns_limit_h_max 25
_diffrn_reflns_limit_h_min -25
_diffrn_reflns_limit_k_max 27
_diffrn_reflns_limit_k_min -25
_diffrn_reflns_limit_l_max 34
_diffrn_reflns_limit_l_min -30
_diffrn_reflns_number 55553
_diffrn_reflns_point_group_measured_fraction_full 0.998
_diffrn_reflns_point_group_measured_fraction_max 0.993
_diffrn_reflns_theta_full 67.684
_diffrn_reflns_theta_max 68.451
_diffrn_reflns_theta_min 2.837
_exptl_absorpt_coefficient_mu 2.099
_exptl_absorpt_correction_T_max 0.641
_exptl_absorpt_correction_T_min 0.448
_exptl_absorpt_correction_type analytical
_exptl_absorpt_process_details
;
CrysAlisPro 1.171.40.58a (Rigaku Oxford Diffraction, 2019)
Analytical numeric absorption correction using a multifaceted crystal
			model based on expressions derived by R.C. Clark & J.S. Reid.
(Clark, R. C. & Reid, J. S. (1995). Acta Cryst. A51, 887-897)
Empirical absorption correction using spherical harmonics,
 implemented in SCALE3 ABSPACK scaling algorithm.
;
_exptl_crystal_colour yellow
_exptl_crystal_colour_primary yellow
_exptl_crystal_density_diffrn 1.235
_exptl_crystal_description block
_exptl_crystal_F_000 5440
_exptl_crystal_size_max 0.61
_exptl_crystal_size_mid 0.466
_exptl_crystal_size_min 0.317
_refine_diff_density_max 1.013
_refine_diff_density_min -0.607
_refine_diff_density_rms 0.081
_refine_ls_extinction_method none
_refine_ls_goodness_of_fit_ref 1.057
_refine_ls_hydrogen_treatment constr
_refine_ls_matrix_type full
_refine_ls_number_parameters 898
_refine_ls_number_reflns 12743
_refine_ls_number_restraints 203
_refine_ls_restrained_S_all 1.059
_refine_ls_R_factor_all 0.0789
_refine_ls_R_factor_gt 0.0744
_refine_ls_shift/su_max 0.001
_refine_ls_shift/su_mean 0.000
_refine_ls_structure_factor_coef Fsqd
_refine_ls_weighting_details 'w=1/[\s^2^(Fo^2^)+(0.1634P)^2^+12.9976P] where P=(Fo^2^+2Fc^2^)/3'
_refine_ls_weighting_scheme calc
_refine_ls_wR_factor_gt 0.2371
_refine_ls_wR_factor_ref 0.2434
_reflns_Friedel_coverage 0.000
_reflns_number_gt 11267
_reflns_number_total 12743
_reflns_threshold_expression 'I > 2\s(I)'
_cod_data_source_file d0cc04005c2.cif
_cod_data_source_block tbmu-1-200k
_cod_depositor_comments 'Adding full bibliography for 7126782--7126783.cif.'
_cod_database_code 7126782
_shelx_shelxl_version_number 2018/3
_shelx_space_group_comment
;
The symmetry employed for this shelxl refinement is uniquely defined
by the following loop, which should always be used as a source of
symmetry information in preference to the above space-group names.
They are only intended as comments.
;
_shelx_estimated_absorpt_t_max 0.556
_shelx_estimated_absorpt_t_min 0.361
_olex2_refinement_description
;
1. Fixed Uiso
 At 1.2 times of:
  All C(H) groups, All C(H,H) groups, All C(H,H,H,H) groups
 At 1.5 times of:
  All C(H,H,H) groups
2. Restrained distances
 C19-C20 \\sim C19-C20A
 with sigma of 0.02
 C23A-C27A \\sim C23B-C27B
 with sigma of 0.04
 C20-O2A \\sim C20A-O2B
 with sigma of 0.02
 S1A-O2A \\sim S1B-O2B
 with sigma of 0.02
 S1A-O3A \\sim S1B-O3B
 with sigma of 0.02
 O3A-C21A \\sim O3B-C21B
 with sigma of 0.04
 S1A-O4A \\sim S1B-O4B
 with sigma of 0.02
 C21A-C25A \\sim C21B-C25B
 with sigma of 0.04
 S1A-C21A \\sim S1B-C21B
 with sigma of 0.02
 O2A-O4A \\sim O2B-O4B
 with sigma of 0.04
 C21A-C26A \\sim C21B-C26B
 with sigma of 0.02
 C22A-C24A \\sim C22B-C24B
 with sigma of 0.04
 C22A-C23A \\sim C22B-C23B
 with sigma of 0.02
 C23A-C24A \\sim C23B-C24B
 with sigma of 0.02
 C21A-C22A \\sim C21B-C22B
 with sigma of 0.02
 C24A-C25A \\sim C24B-C25B
 with sigma of 0.02
 O2A-C21A \\sim O2B-C21B
 with sigma of 0.04
 O3A-O4A \\sim O3B-O4B
 with sigma of 0.04
 C25A-C26A \\sim C25B-C26B
 with sigma of 0.02
 O4A-C21A \\sim O4B-C21B
 with sigma of 0.04
 C21A-C23A \\sim C21B-C23B
 with sigma of 0.04
 C22A-C26A \\sim C22B-C26B
 with sigma of 0.04
 C19-O2A \\sim C19-O2B
 with sigma of 0.04
 C20-S1A \\sim C20A-S1B
 with sigma of 0.04
 C23A-C25A \\sim C23B-C25B
 with sigma of 0.04
 C24A-C26A \\sim C24B-C26B
 with sigma of 0.04
 S1A-C22A \\sim S1B-C22B
 with sigma of 0.04
 S1A-C26A \\sim S1B-C26B
 with sigma of 0.04
 C25A-C27A \\sim C25B-C27B
 with sigma of 0.04
 C24A-C27A \\sim C24B-C27B
 with sigma of 0.02
 O2A-O3A \\sim O2B-O3B
 with sigma of 0.04
3. Uiso/Uaniso restraints and constraints
Uanis(C20) = Uanis(C20A)
4. Rigid body (RIGU) restrains
 C21A, C26A, C25A, C24A, C23A, C22A
 with sigma for 1-2 distances of 0.005 and sigma for 1-3 distances of 0.005
 C19, C20, S1A, O2A, O3A, O4A, C21A, C22A, C23A, C24A, C25A, C26A, C27A, O1
 with sigma for 1-2 distances of 0.001 and sigma for 1-3 distances of 0.001
 C20A, S1B, O2B, O3B, O4B, C21B, C22B, C23B, C24B, C25B, C26B, C27B
 with sigma for 1-2 distances of 0.001 and sigma for 1-3 distances of 0.001
5. Others
 Sof(H19A)=Sof(H19B)=Sof(C20A)=Sof(H20C)=Sof(H20D)=Sof(S1B)=Sof(O2B)=Sof(O3B)=
 Sof(O4B)=Sof(C21B)=Sof(C22B)=Sof(H22B)=Sof(C23B)=Sof(H23B)=Sof(C24B)=Sof(C25B)=
 Sof(H25B)=Sof(C26B)=Sof(H26B)=Sof(C27B)=Sof(H27D)=Sof(H27E)=Sof(H27F)=1-FVAR(1)
 Sof(H19C)=Sof(H19D)=Sof(C20)=Sof(H20A)=Sof(H20B)=Sof(S1A)=Sof(O2A)=Sof(O3A)=
 Sof(O4A)=Sof(C21A)=Sof(C22A)=Sof(H22A)=Sof(C23A)=Sof(H23A)=Sof(C24A)=Sof(C25A)=
 Sof(H25A)=Sof(C26A)=Sof(H26A)=Sof(C27A)=Sof(H27A)=Sof(H27B)=Sof(H27C)=FVAR(1)
 Fixed Sof: H1A(0.5) H1B(0.5)
6.a Secondary CH2 refined with riding coordinates:
 C1(H1A,H1B), C8(H8A,H8B), C15(H15A,H15B), C19(H19C,H19D), C19(H19A,H19B),
 C20(H20A,H20B), C28(H28A,H28B), C29(H29A,H29B), C36(H36A,H36B), C37(H37A,H37B),
  C45(H45A,H45B), C46(H46A,H46B), C54(H54A,H54B), C55(H55A,H55B), C20A(H20C,
 H20D)
6.b Aromatic/amide H refined with riding coordinates:
 C3(H3), C6(H6), C10(H10), C13(H13), C17(H17), C31(H31), C32(H32), C34(H34),
 C35(H35), C39(H39), C40(H40), C42(H42), C43(H43), C48(H48), C49(H49), C51(H51),
  C52(H52), C57(H57), C58(H58), C60(H60), C61(H61), C22A(H22A), C23A(H23A),
 C25A(H25A), C26A(H26A), C22B(H22B), C23B(H23B), C25B(H25B), C26B(H26B)
6.c Idealised Me refined as rotating group:
 C21(H21A,H21B,H21C), C44(H44A,H44B,H44C), C53(H53A,H53B,H53C), C62(H62A,H62B,
 H62C), C27A(H27A,H27B,H27C), C27B(H27D,H27E,H27F)
;
_smtbx_masks_void_probe_radius 1.2
_smtbx_masks_void_truncation_radius 1.2
_olex2_submission_special_instructions 'No special instructions were received'
_oxdiff_exptl_absorpt_empirical_details
;
Empirical correction (ABSPACK) includes:
- Absorption correction using spherical harmonics
- Frame scaling
;

loop_
_space_group_symop_operation_xyz
'x, y, z'
'-x, y, -z+1/2'
'x+1/2, y+1/2, z'
'-x+1/2, y+1/2, -z+1/2'
'-x, -y, -z'
'x, -y, z-1/2'
'-x+1/2, -y+1/2, -z'
'x+1/2, -y+1/2, z-1/2'

loop_
_atom_site_label
_atom_site_type_symbol
_atom_site_fract_x
_atom_site_fract_y
_atom_site_fract_z
_atom_site_U_iso_or_equiv
_atom_site_adp_type
_atom_site_occupancy
_atom_site_site_symmetry_order
_atom_site_calc_flag
_atom_site_refinement_flags_posn
_atom_site_refinement_flags_adp
_atom_site_refinement_flags_occupancy
_atom_site_disorder_assembly
_atom_site_disorder_group
S3 S 0.66436(5) 0.78029(4) 0.65049(3) 0.0755(3) Uani 1 1 d . . . . .
S4 S 0.24707(4) 0.32561(5) 0.84497(3) 0.0776(3) Uani 1 1 d . . . . .
S5 S 0.29530(3) 0.46668(3) 0.44587(3) 0.0581(2) Uani 1 1 d . . . . .
S6 S 0.54007(4) 0.33570(4) 0.50803(2) 0.0686(3) Uani 1 1 d . . . . .
O1 O 0.29654(9) 0.61149(10) 0.70913(7) 0.0628(5) Uani 1 1 d . . . . .
O5 O 0.53057(9) 0.67050(9) 0.66576(6) 0.0567(5) Uani 1 1 d . . . . .
O6 O 0.60590(12) 0.74768(11) 0.62259(8) 0.0750(6) Uani 1 1 d . . . . .
O7 O 0.64278(17) 0.83854(14) 0.65524(11) 0.0991(9) Uani 1 1 d . . . . .
O8 O 0.68704(16) 0.74781(13) 0.69117(8) 0.0921(8) Uani 1 1 d . . . . .
O9 O 0.29872(10) 0.38852(9) 0.71751(7) 0.0600(5) Uani 1 1 d . . . . .
O10 O 0.25673(12) 0.37457(13) 0.80856(8) 0.0804(7) Uani 1 1 d . . . . .
O11 O 0.24608(17) 0.27019(14) 0.82314(11) 0.1029(10) Uani 1 1 d . . . . .
O12 O 0.29386(14) 0.3373(2) 0.88408(10) 0.1134(12) Uani 1 1 d . . . . .
O13 O 0.41152(10) 0.50292(8) 0.58108(6) 0.0554(5) Uani 1 1 d . . . . .
O14 O 0.34129(10) 0.48451(9) 0.49091(7) 0.0585(5) Uani 1 1 d . . . . .
O15 O 0.28060(12) 0.40577(11) 0.44778(8) 0.0731(6) Uani 1 1 d . . . . .
O16 O 0.24606(11) 0.50823(12) 0.44306(9) 0.0782(7) Uani 1 1 d . . . . .
O17 O 0.51262(9) 0.31931(10) 0.65524(6) 0.0585(5) Uani 1 1 d . . . . .
O18 O 0.54822(10) 0.34317(10) 0.56319(6) 0.0631(5) Uani 1 1 d . . . . .
O19 O 0.50467(13) 0.28409(16) 0.49562(9) 0.0925(9) Uani 1 1 d . . . . .
O20 O 0.51655(12) 0.39111(14) 0.49076(8) 0.0861(8) Uani 1 1 d . . . . .
C1 C 0.500000 0.71427(15) 0.750000 0.0452(7) Uani 1 2 d S T P . .
H1A H 0.523432 0.739329 0.731380 0.054 Uiso 0.5 1 calc R U P . .
H1B H 0.476566 0.739326 0.768621 0.054 Uiso 0.5 1 calc R U P . .
C2 C 0.45450(12) 0.67710(10) 0.71726(8) 0.0412(5) Uani 1 1 d . . . . .
C3 C 0.39576(13) 0.66294(11) 0.72815(8) 0.0467(5) Uani 1 1 d . . . . .
H3 H 0.383581 0.677074 0.755916 0.056 Uiso 1 1 calc R U . . .
C4 C 0.35455(12) 0.62813(11) 0.69861(8) 0.0457(5) Uani 1 1 d . . . . .
C5 C 0.37098(11) 0.60695(11) 0.65638(8) 0.0431(5) Uani 1 1 d . . . . .
C6 C 0.42985(12) 0.62149(11) 0.64501(8) 0.0462(5) Uani 1 1 d . . . . .
H6 H 0.441574 0.608148 0.616857 0.055 Uiso 1 1 calc R U . . .
C7 C 0.47123(12) 0.65547(11) 0.67492(8) 0.0448(5) Uani 1 1 d . . . . .
C8 C 0.32720(12) 0.56758(12) 0.62465(9) 0.0478(5) Uani 1 1 d . . . . .
H8A H 0.332339 0.574833 0.592086 0.057 Uiso 1 1 calc R U . . .
H8B H 0.284158 0.576570 0.628421 0.057 Uiso 1 1 calc R U . . .
C9 C 0.34053(11) 0.50365(11) 0.63633(8) 0.0430(5) Uani 1 1 d . . . . .
C10 C 0.31204(12) 0.47554(12) 0.67075(9) 0.0490(6) Uani 1 1 d . . . . .
H10 H 0.282600 0.495744 0.685413 0.059 Uiso 1 1 calc R U . . .
C11 C 0.32652(12) 0.41808(12) 0.68371(8) 0.0473(5) Uani 1 1 d . . . . .
C12 C 0.37104(11) 0.38654(11) 0.66264(8) 0.0432(5) Uani 1 1 d . . . . .
C13 C 0.39870(12) 0.41459(12) 0.62758(8) 0.0466(5) Uani 1 1 d . . . . .
H13 H 0.427739 0.394337 0.612555 0.056 Uiso 1 1 calc R U . . .
C14 C 0.38389(12) 0.47198(12) 0.61463(8) 0.0451(5) Uani 1 1 d . . . . .
C15 C 0.38955(12) 0.32480(11) 0.67746(8) 0.0466(5) Uani 1 1 d . . . . .
H15A H 0.397980 0.302700 0.650122 0.056 Uiso 1 1 calc R U . . .
H15B H 0.354884 0.306006 0.689849 0.056 Uiso 1 1 calc R U . . .
C16 C 0.44719(12) 0.32327(10) 0.71460(8) 0.0429(5) Uani 1 1 d . . . . .
C17 C 0.44039(12) 0.32331(11) 0.76208(9) 0.0460(5) Uani 1 1 d . . . . .
H17 H 0.400314 0.324051 0.770653 0.055 Uiso 1 1 calc R U . . .
C18 C 0.50772(12) 0.32225(11) 0.70270(8) 0.0459(5) Uani 1 1 d . . . . .
C19 C 0.26685(17) 0.64971(18) 0.73841(14) 0.0770(9) Uani 1 1 d D . . . .
H19C H 0.274341 0.689879 0.729486 0.092 Uiso 0.591(2) 1 calc R U P A 1
H19D H 0.286427 0.644510 0.770688 0.092 Uiso 0.591(2) 1 calc R U P A 1
H19A H 0.266432 0.689942 0.727323 0.092 Uiso 0.409(2) 1 calc R U P A -1
H19B H 0.286671 0.648103 0.770880 0.092 Uiso 0.409(2) 1 calc R U P A -1
C20 C 0.1997(4) 0.6412(4) 0.7366(5) 0.0884(18) Uani 0.591(2) 1 d D . P A 1
H20A H 0.182584 0.667798 0.757924 0.106 Uiso 0.591(2) 1 calc R U P A 1
H20B H 0.178223 0.647458 0.704939 0.106 Uiso 0.591(2) 1 calc R U P A 1
C21 C 0.8509(3) 0.7765(3) 0.5143(2) 0.127(2) Uani 1 1 d . . . . .
H21A H 0.830977 0.785538 0.483063 0.190 Uiso 1 1 calc R U . . .
H21B H 0.869008 0.737966 0.514572 0.190 Uiso 1 1 calc R U . . .
H21C H 0.883315 0.804753 0.523717 0.190 Uiso 1 1 calc R U . . .
C28 C 0.54430(15) 0.66029(14) 0.61949(9) 0.0609(7) Uani 1 1 d . . . . .
H28A H 0.513923 0.680018 0.596633 0.073 Uiso 1 1 calc R U . . .
H28B H 0.543016 0.618602 0.612592 0.073 Uiso 1 1 calc R U . . .
C29 C 0.60930(17) 0.68435(15) 0.61749(12) 0.0696(9) Uani 1 1 d . . . . .
H29A H 0.638840 0.667860 0.642688 0.083 Uiso 1 1 calc R U . . .
H29B H 0.623042 0.674411 0.587667 0.083 Uiso 1 1 calc R U . . .
C30 C 0.71957(19) 0.77893(17) 0.61196(12) 0.0743(10) Uani 1 1 d . . . . .
C31 C 0.7212(2) 0.8255(2) 0.58087(16) 0.0987(14) Uani 1 1 d . . . . .
H31 H 0.693808 0.856989 0.581298 0.118 Uiso 1 1 calc R U . . .
C32 C 0.7635(3) 0.8243(2) 0.54976(19) 0.1033(15) Uani 1 1 d . . . . .
H32 H 0.765315 0.855740 0.529292 0.124 Uiso 1 1 calc R U . . .
C33 C 0.8031(2) 0.7785(2) 0.54794(14) 0.0912(14) Uani 1 1 d . . . . .
C34 C 0.8013(2) 0.7310(2) 0.58003(18) 0.0978(13) Uani 1 1 d . . . . .
H34 H 0.828498 0.699364 0.579378 0.117 Uiso 1 1 calc R U . . .
C35 C 0.7593(2) 0.7320(2) 0.61191(14) 0.0884(12) Uani 1 1 d . . . . .
H35 H 0.757932 0.701396 0.633146 0.106 Uiso 1 1 calc R U . . .
C36 C 0.24449(15) 0.41528(15) 0.73148(12) 0.0649(8) Uani 1 1 d . . . . .
H36A H 0.214287 0.424061 0.704031 0.078 Uiso 1 1 calc R U . . .
H36B H 0.255805 0.451663 0.748063 0.078 Uiso 1 1 calc R U . . .
C37 C 0.21678(16) 0.37325(17) 0.76305(11) 0.0675(8) Uani 1 1 d . . . . .
H37A H 0.174391 0.384949 0.766587 0.081 Uiso 1 1 calc R U . . .
H37B H 0.215527 0.333967 0.749923 0.081 Uiso 1 1 calc R U . . .
C38 C 0.17327(16) 0.33922(15) 0.86144(11) 0.0625(7) Uani 1 1 d . . . . .
C39 C 0.16732(19) 0.38403(18) 0.89231(15) 0.0843(11) Uani 1 1 d . . . . .
H39 H 0.200896 0.408917 0.901881 0.101 Uiso 1 1 calc R U . . .
C40 C 0.1105(2) 0.3918(2) 0.90908(19) 0.1019(14) Uani 1 1 d . . . . .
H40 H 0.105725 0.423084 0.929066 0.122 Uiso 1 1 calc R U . . .
C41 C 0.06126(19) 0.3541(2) 0.89675(16) 0.0900(11) Uani 1 1 d . . . . .
C42 C 0.06818(18) 0.31059(19) 0.86427(15) 0.0834(10) Uani 1 1 d . . . . .
H42 H 0.034236 0.286525 0.853774 0.100 Uiso 1 1 calc R U . . .
C43 C 0.12296(17) 0.30217(16) 0.84741(12) 0.0720(9) Uani 1 1 d . . . . .
H43 H 0.126994 0.271689 0.826476 0.086 Uiso 1 1 calc R U . . .
C44 C 0.0007(3) 0.3606(4) 0.9187(3) 0.147(3) Uani 1 1 d . . . . .
H44A H -0.034596 0.360208 0.894298 0.220 Uiso 1 1 calc R U . . .
H44B H 0.001596 0.396975 0.935611 0.220 Uiso 1 1 calc R U . . .
H44C H -0.002708 0.328564 0.939961 0.220 Uiso 1 1 calc R U . . .
C45 C 0.43476(14) 0.47107(14) 0.54483(9) 0.0559(7) Uani 1 1 d . . . . .
H45A H 0.464903 0.442402 0.559027 0.067 Uiso 1 1 calc R U . . .
H45B H 0.456741 0.497940 0.526606 0.067 Uiso 1 1 calc R U . . .
C46 C 0.38548(14) 0.44015(13) 0.51240(9) 0.0562(7) Uani 1 1 d . . . . .
H46A H 0.404187 0.419457 0.488275 0.067 Uiso 1 1 calc R U . . .
H46B H 0.363959 0.411844 0.529697 0.067 Uiso 1 1 calc R U . . .
C47 C 0.33906(13) 0.47842(12) 0.39946(10) 0.0538(6) Uani 1 1 d . . . . .
C48 C 0.39401(16) 0.51020(17) 0.40464(11) 0.0692(8) Uani 1 1 d . . . . .
H48 H 0.409848 0.525887 0.433805 0.083 Uiso 1 1 calc R U . . .
C49 C 0.42522(17) 0.51861(18) 0.36672(12) 0.0745(9) Uani 1 1 d . . . . .
H49 H 0.461926 0.540627 0.370478 0.089 Uiso 1 1 calc R U . . .
C50 C 0.40358(17) 0.49520(15) 0.32289(11) 0.0641(7) Uani 1 1 d . . . . .
C51 C 0.34681(19) 0.46543(17) 0.31779(12) 0.0767(9) Uani 1 1 d . . . . .
H51 H 0.330162 0.451145 0.288319 0.092 Uiso 1 1 calc R U . . .
C52 C 0.31438(18) 0.45654(16) 0.35578(12) 0.0724(9) Uani 1 1 d . . . . .
H52 H 0.276606 0.436170 0.351937 0.087 Uiso 1 1 calc R U . . .
C53 C 0.4397(2) 0.5031(2) 0.28196(13) 0.0860(11) Uani 1 1 d . . . . .
H53A H 0.454465 0.465620 0.272829 0.129 Uiso 1 1 calc R U . . .
H53B H 0.474764 0.528568 0.291015 0.129 Uiso 1 1 calc R U . . .
H53C H 0.412819 0.520056 0.255939 0.129 Uiso 1 1 calc R U . . .
C54 C 0.57320(14) 0.30889(16) 0.64276(9) 0.0601(7) Uani 1 1 d . . . . .
H54A H 0.593992 0.278012 0.662335 0.072 Uiso 1 1 calc R U . . .
H54B H 0.598436 0.344194 0.647556 0.072 Uiso 1 1 calc R U . . .
C55 C 0.56613(16) 0.29101(15) 0.59191(10) 0.0642(8) Uani 1 1 d . . . . .
H55A H 0.605359 0.275254 0.584341 0.077 Uiso 1 1 calc R U . . .
H55B H 0.534147 0.260975 0.585688 0.077 Uiso 1 1 calc R U . . .
C56 C 0.61569(15) 0.32664(15) 0.49376(9) 0.0611(8) Uani 1 1 d . . . . .
C57 C 0.6278(2) 0.2823(2) 0.46420(16) 0.0994(14) Uani 1 1 d . . . . .
H57 H 0.597026 0.254699 0.454205 0.119 Uiso 1 1 calc R U . . .
C58 C 0.6853(3) 0.2789(3) 0.4494(2) 0.1177(19) Uani 1 1 d . . . . .
H58 H 0.692905 0.248733 0.429073 0.141 Uiso 1 1 calc R U . . .
C59 C 0.7313(2) 0.3177(2) 0.46321(13) 0.0852(12) Uani 1 1 d . . . . .
C60 C 0.71940(19) 0.36251(19) 0.49354(13) 0.0779(10) Uani 1 1 d . . . . .
H60 H 0.750584 0.389689 0.503682 0.094 Uiso 1 1 calc R U . . .
C61 C 0.66148(17) 0.36694(16) 0.50871(12) 0.0694(8) Uani 1 1 d . . . . .
H61 H 0.653549 0.397070 0.528941 0.083 Uiso 1 1 calc R U . . .
C62 C 0.7946(3) 0.3147(3) 0.4457(2) 0.129(2) Uani 1 1 d . . . . .
H62A H 0.791975 0.333649 0.415612 0.193 Uiso 1 1 calc R U . . .
H62B H 0.806476 0.274431 0.442764 0.193 Uiso 1 1 calc R U . . .
H62C H 0.825463 0.334250 0.467748 0.193 Uiso 1 1 calc R U . . .
S1A S 0.12499(10) 0.55891(11) 0.75275(10) 0.1142(8) Uani 0.591(2) 1 d D . P A 1
O2A O 0.1940(2) 0.5807(3) 0.7510(3) 0.1119(17) Uani 0.591(2) 1 d D . P A 1
O3A O 0.1305(3) 0.4983(3) 0.7527(4) 0.152(3) Uani 0.591(2) 1 d D . P A 1
O4A O 0.0852(3) 0.5875(5) 0.7169(3) 0.152(3) Uani 0.591(2) 1 d D . P A 1
C21A C 0.1078(4) 0.5837(4) 0.8080(3) 0.108(2) Uani 0.591(2) 1 d D . P A 1
C22A C 0.0802(4) 0.6391(4) 0.8131(4) 0.107(2) Uani 0.591(2) 1 d D . P A 1
H22A H 0.074061 0.664843 0.787686 0.129 Uiso 0.591(2) 1 calc R U P A 1
C23A C 0.0637(3) 0.6540(4) 0.8528(4) 0.1064(19) Uani 0.591(2) 1 d D . P A 1
H23A H 0.043853 0.689991 0.854754 0.128 Uiso 0.591(2) 1 calc R U P A 1
C24A C 0.0736(5) 0.6198(5) 0.8922(4) 0.123(2) Uani 0.591(2) 1 d D . P A 1
C25A C 0.1054(5) 0.5687(5) 0.8874(4) 0.133(3) Uani 0.591(2) 1 d D . P A 1
H25A H 0.114482 0.544901 0.913796 0.159 Uiso 0.591(2) 1 calc R U P A 1
C26A C 0.1241(4) 0.5511(5) 0.8477(4) 0.119(3) Uani 0.591(2) 1 d D . P A 1
H26A H 0.147864 0.517118 0.846887 0.143 Uiso 0.591(2) 1 calc R U P A 1
C27A C 0.0557(6) 0.6370(7) 0.9406(4) 0.156(4) Uani 0.591(2) 1 d D . P A 1
H27A H 0.067936 0.676888 0.947658 0.234 Uiso 0.591(2) 1 calc R U P A 1
H27B H 0.076896 0.611571 0.964402 0.234 Uiso 0.591(2) 1 calc R U P A 1
H27C H 0.011230 0.633181 0.940024 0.234 Uiso 0.591(2) 1 calc R U P A 1
C20A C 0.2014(5) 0.6234(8) 0.7325(7) 0.0884(18) Uani 0.409(2) 1 d D . P A -1
H20C H 0.204027 0.583260 0.743774 0.106 Uiso 0.409(2) 1 calc R U P A -1
H20D H 0.175919 0.645262 0.751869 0.106 Uiso 0.409(2) 1 calc R U P A -1
S1B S 0.09726(9) 0.62735(11) 0.67458(10) 0.0798(7) Uani 0.409(2) 1 d D . P A -1
O2B O 0.1712(3) 0.6240(3) 0.6847(2) 0.0878(17) Uani 0.409(2) 1 d D . P A -1
O3B O 0.0845(3) 0.6321(4) 0.6258(3) 0.110(2) Uani 0.409(2) 1 d D . P A -1
O4B O 0.0752(3) 0.6714(3) 0.7035(3) 0.0944(19) Uani 0.409(2) 1 d D . P A -1
C21B C 0.0737(4) 0.5564(4) 0.6920(4) 0.0769(17) Uani 0.409(2) 1 d D . P A -1
C22B C 0.0509(7) 0.5510(5) 0.7347(4) 0.103(3) Uani 0.409(2) 1 d D . P A -1
H22B H 0.048647 0.583847 0.753595 0.124 Uiso 0.409(2) 1 calc R U P A -1
C23B C 0.0327(6) 0.5002(5) 0.7483(5) 0.115(4) Uani 0.409(2) 1 d D . P A -1
H23B H 0.016043 0.498372 0.776513 0.138 Uiso 0.409(2) 1 calc R U P A -1
C24B C 0.0366(5) 0.4498(5) 0.7241(4) 0.104(3) Uani 0.409(2) 1 d D . P A -1
C25B C 0.0588(13) 0.4575(7) 0.6827(7) 0.193(10) Uani 0.409(2) 1 d D . P A -1
H25B H 0.059225 0.424907 0.663178 0.232 Uiso 0.409(2) 1 calc R U P A -1
C26B C 0.0804(12) 0.5084(6) 0.6672(6) 0.167(8) Uani 0.409(2) 1 d D . P A -1
H26B H 0.099339 0.509846 0.640056 0.200 Uiso 0.409(2) 1 calc R U P A -1
C27B C 0.0157(8) 0.3912(5) 0.7408(9) 0.129(5) Uani 0.409(2) 1 d D . P A -1
H27D H 0.044941 0.361387 0.734491 0.193 Uiso 0.409(2) 1 calc R U P A -1
H27E H -0.025115 0.381911 0.724583 0.193 Uiso 0.409(2) 1 calc R U P A -1
H27F H 0.014068 0.392945 0.774065 0.193 Uiso 0.409(2) 1 calc R U P A -1

loop_
_atom_site_aniso_label
_atom_site_aniso_U_11
_atom_site_aniso_U_22
_atom_site_aniso_U_33
_atom_site_aniso_U_23
_atom_site_aniso_U_13
_atom_site_aniso_U_12
S3 0.1038(7) 0.0727(5) 0.0494(4) 0.0004(3) 0.0082(4) -0.0304(4)
S4 0.0756(5) 0.1112(7) 0.0483(4) 0.0003(4) 0.0169(4) -0.0027(5)
S5 0.0567(4) 0.0642(4) 0.0530(4) 0.0112(3) 0.0059(3) 0.0078(3)
S6 0.0636(4) 0.1069(6) 0.0340(4) -0.0095(3) 0.0020(3) 0.0180(4)
O1 0.0503(10) 0.0837(14) 0.0569(11) -0.0126(10) 0.0162(8) -0.0019(9)
O5 0.0593(11) 0.0827(13) 0.0303(8) -0.0105(8) 0.0134(7) -0.0211(9)
O6 0.0885(16) 0.0745(14) 0.0632(13) 0.0035(11) 0.0145(11) -0.0269(12)
O7 0.123(2) 0.0878(19) 0.0864(19) -0.0062(15) 0.0134(17) -0.0222(17)
O8 0.136(2) 0.0921(18) 0.0468(12) 0.0044(12) 0.0076(13) -0.0241(16)
O9 0.0648(12) 0.0633(12) 0.0561(11) 0.0100(9) 0.0229(9) 0.0004(9)
O10 0.0841(15) 0.1084(19) 0.0501(12) -0.0059(12) 0.0143(11) -0.0338(14)
O11 0.130(3) 0.102(2) 0.0853(19) 0.0047(16) 0.0466(18) 0.0223(19)
O12 0.0713(16) 0.212(4) 0.0568(15) -0.0008(19) 0.0095(12) -0.001(2)
O13 0.0726(12) 0.0592(11) 0.0378(9) 0.0033(8) 0.0199(8) -0.0027(9)
O14 0.0677(12) 0.0608(11) 0.0471(10) 0.0021(8) 0.0087(9) 0.0150(9)
O15 0.0790(14) 0.0718(14) 0.0670(14) 0.0153(11) 0.0051(11) -0.0093(11)
O16 0.0661(13) 0.0933(17) 0.0763(15) 0.0201(13) 0.0142(11) 0.0270(12)
O17 0.0541(10) 0.0899(14) 0.0312(9) -0.0052(8) 0.0044(7) 0.0070(9)
O18 0.0665(12) 0.0890(15) 0.0334(9) -0.0068(9) 0.0053(8) 0.0162(10)
O19 0.0805(16) 0.141(3) 0.0537(13) -0.0178(14) 0.0025(11) -0.0066(16)
O20 0.0856(16) 0.125(2) 0.0488(12) 0.0088(12) 0.0121(11) 0.0491(15)
C1 0.065(2) 0.0407(17) 0.0298(15) 0.000 0.0047(14) 0.000
C2 0.0550(13) 0.0410(11) 0.0271(10) 0.0024(8) 0.0042(9) 0.0019(10)
C3 0.0585(14) 0.0498(13) 0.0319(11) 0.0010(9) 0.0072(10) 0.0088(11)
C4 0.0486(13) 0.0526(13) 0.0361(11) 0.0028(10) 0.0068(9) 0.0046(10)
C5 0.0498(12) 0.0463(12) 0.0323(11) 0.0027(9) 0.0025(9) 0.0013(10)
C6 0.0560(14) 0.0546(14) 0.0282(10) -0.0030(9) 0.0067(9) -0.0053(11)
C7 0.0541(13) 0.0508(13) 0.0299(11) 0.0008(9) 0.0069(9) -0.0067(10)
C8 0.0497(13) 0.0542(14) 0.0375(12) 0.0023(10) -0.0006(10) 0.0011(11)
C9 0.0433(12) 0.0525(13) 0.0317(11) -0.0009(9) 0.0002(9) -0.0035(10)
C10 0.0462(13) 0.0560(14) 0.0454(13) 0.0007(11) 0.0082(10) -0.0008(11)
C11 0.0472(12) 0.0575(14) 0.0370(12) 0.0036(10) 0.0059(9) -0.0082(11)
C12 0.0444(12) 0.0502(13) 0.0328(11) -0.0018(9) -0.0023(9) -0.0042(10)
C13 0.0494(13) 0.0577(14) 0.0322(11) -0.0028(10) 0.0038(9) 0.0003(11)
C14 0.0485(12) 0.0564(14) 0.0297(10) 0.0002(9) 0.0030(9) -0.0047(10)
C15 0.0518(13) 0.0510(13) 0.0349(12) -0.0033(9) -0.0013(10) -0.0055(10)
C16 0.0504(13) 0.0422(12) 0.0342(11) -0.0010(9) -0.0005(9) -0.0014(10)
C17 0.0491(13) 0.0522(13) 0.0357(12) 0.0009(10) 0.0027(10) -0.0029(10)
C18 0.0554(14) 0.0514(13) 0.0302(11) -0.0010(9) 0.0027(10) 0.0036(10)
C19 0.0722(17) 0.090(2) 0.073(2) -0.0023(17) 0.0264(16) 0.0196(16)
C20 0.0696(18) 0.112(5) 0.088(3) 0.002(4) 0.0294(18) 0.033(3)
C21 0.106(4) 0.163(5) 0.120(4) -0.003(4) 0.045(3) -0.047(4)
C28 0.0777(19) 0.0724(18) 0.0362(13) -0.0101(12) 0.0206(12) -0.0233(15)
C29 0.084(2) 0.073(2) 0.0575(17) -0.0115(15) 0.0329(16) -0.0242(17)
C30 0.086(2) 0.081(2) 0.0539(17) 0.0041(15) 0.0028(15) -0.0373(19)
C31 0.117(3) 0.095(3) 0.087(3) 0.026(2) 0.023(2) -0.036(3)
C32 0.109(3) 0.096(3) 0.111(4) 0.031(3) 0.038(3) -0.018(3)
C33 0.083(2) 0.122(4) 0.070(2) 0.001(2) 0.0147(18) -0.055(3)
C34 0.076(2) 0.117(3) 0.099(3) 0.000(3) 0.009(2) -0.028(2)
C35 0.088(3) 0.105(3) 0.071(2) 0.011(2) 0.0054(19) -0.037(2)
C36 0.0620(17) 0.0722(19) 0.0653(18) 0.0015(15) 0.0252(14) -0.0073(14)
C37 0.0668(18) 0.087(2) 0.0511(16) -0.0028(15) 0.0154(13) -0.0220(16)
C38 0.0706(18) 0.0701(18) 0.0472(15) -0.0049(13) 0.0100(13) -0.0146(14)
C39 0.082(2) 0.085(2) 0.086(3) -0.031(2) 0.0145(19) -0.0268(19)
C40 0.104(3) 0.100(3) 0.105(3) -0.045(3) 0.026(3) -0.008(2)
C41 0.071(2) 0.106(3) 0.092(3) -0.014(2) 0.0086(19) -0.005(2)
C42 0.066(2) 0.090(3) 0.091(3) -0.012(2) -0.0025(18) -0.0192(18)
C43 0.082(2) 0.070(2) 0.0613(18) -0.0137(15) -0.0002(16) -0.0119(16)
C44 0.080(3) 0.203(7) 0.162(6) -0.023(5) 0.032(4) 0.003(4)
C45 0.0653(16) 0.0680(17) 0.0368(12) 0.0055(11) 0.0156(11) 0.0086(13)
C46 0.0678(17) 0.0589(16) 0.0416(13) 0.0028(11) 0.0065(12) 0.0155(13)
C47 0.0586(15) 0.0523(14) 0.0492(14) 0.0042(11) 0.0032(11) 0.0064(12)
C48 0.0663(18) 0.093(2) 0.0475(16) -0.0081(15) 0.0046(13) -0.0113(16)
C49 0.072(2) 0.095(2) 0.0558(17) -0.0062(17) 0.0080(15) -0.0176(18)
C50 0.078(2) 0.0698(19) 0.0444(14) 0.0019(13) 0.0083(13) 0.0024(15)
C51 0.096(3) 0.083(2) 0.0503(17) -0.0100(15) 0.0060(16) -0.0154(19)
C52 0.079(2) 0.075(2) 0.0621(19) -0.0047(15) 0.0054(16) -0.0151(17)
C53 0.100(3) 0.105(3) 0.0559(19) 0.0018(18) 0.0219(18) -0.006(2)
C54 0.0576(15) 0.086(2) 0.0368(13) -0.0027(13) 0.0056(11) 0.0150(14)
C55 0.0713(18) 0.081(2) 0.0417(14) -0.0088(13) 0.0109(13) 0.0099(15)
C56 0.0696(18) 0.082(2) 0.0319(12) -0.0044(12) 0.0060(11) 0.0265(15)
C57 0.093(3) 0.120(3) 0.086(3) -0.052(3) 0.016(2) 0.015(2)
C58 0.108(4) 0.138(4) 0.112(4) -0.062(3) 0.031(3) 0.032(3)
C59 0.089(3) 0.115(3) 0.0559(19) 0.0086(19) 0.0246(18) 0.048(2)
C60 0.084(2) 0.092(2) 0.0620(19) 0.0063(17) 0.0244(17) 0.0177(19)
C61 0.082(2) 0.072(2) 0.0580(17) -0.0058(15) 0.0242(16) 0.0144(17)
C62 0.113(4) 0.169(5) 0.118(4) 0.023(4) 0.061(3) 0.063(4)
S1A 0.0770(11) 0.1198(17) 0.153(2) -0.0161(14) 0.0418(12) 0.0083(11)
O2A 0.076(3) 0.111(3) 0.156(5) 0.005(4) 0.042(3) 0.015(2)
O3A 0.119(5) 0.112(4) 0.243(9) -0.025(4) 0.092(6) 0.002(3)
O4A 0.092(3) 0.223(8) 0.146(4) 0.005(6) 0.026(4) 0.049(5)
C21A 0.079(4) 0.102(4) 0.149(4) 0.018(3) 0.041(4) 0.025(3)
C22A 0.074(4) 0.099(4) 0.152(5) 0.002(4) 0.030(4) 0.017(3)
C23A 0.066(4) 0.103(5) 0.153(5) -0.018(3) 0.023(4) -0.005(3)
C24A 0.105(6) 0.119(5) 0.148(5) -0.013(4) 0.031(5) -0.007(4)
C25A 0.132(7) 0.126(6) 0.141(5) -0.001(4) 0.022(5) 0.013(5)
C26A 0.094(5) 0.121(6) 0.145(5) 0.020(4) 0.029(4) 0.023(4)
C27A 0.138(9) 0.184(11) 0.148(6) -0.045(6) 0.028(7) -0.016(8)
C20A 0.0696(18) 0.112(5) 0.088(3) 0.002(4) 0.0294(18) 0.033(3)
S1B 0.0477(10) 0.0910(15) 0.1002(17) 0.0136(12) 0.0090(9) 0.0034(9)
O2B 0.053(3) 0.121(5) 0.092(3) 0.005(4) 0.020(2) 0.006(2)
O3B 0.070(4) 0.154(7) 0.103(4) 0.020(3) 0.006(3) -0.015(4)
O4B 0.067(3) 0.081(3) 0.141(5) 0.000(4) 0.034(4) 0.002(3)
C21B 0.058(4) 0.087(3) 0.084(4) -0.016(3) 0.004(3) 0.001(3)
C22B 0.122(8) 0.085(4) 0.112(5) -0.016(4) 0.044(6) -0.026(5)
C23B 0.130(9) 0.089(4) 0.127(7) -0.005(4) 0.024(7) -0.033(5)
C24B 0.095(7) 0.084(4) 0.117(6) -0.002(4) -0.040(5) -0.005(4)
C25B 0.34(3) 0.097(5) 0.153(9) -0.040(7) 0.063(14) -0.040(10)
C26B 0.29(2) 0.096(5) 0.123(9) -0.033(5) 0.068(12) -0.010(8)
C27B 0.118(15) 0.085(4) 0.168(14) 0.004(7) -0.036(8) -0.013(6)

loop_
_atom_type_symbol
_atom_type_description
_atom_type_scat_dispersion_real
_atom_type_scat_dispersion_imag
_atom_type_scat_source
C C 0.0181 0.0091 'International Tables Vol C Tables 4.2.6.8 and 6.1.1.4'
H H 0.0000 0.0000 'International Tables Vol C Tables 4.2.6.8 and 6.1.1.4'
O O 0.0492 0.0322 'International Tables Vol C Tables 4.2.6.8 and 6.1.1.4'
S S 0.3331 0.5567 'International Tables Vol C Tables 4.2.6.8 and 6.1.1.4'

loop_
_exptl_crystal_face_index_h
_exptl_crystal_face_index_k
_exptl_crystal_face_index_l
_exptl_crystal_face_perp_dist
5 -5 -2 0.2229
1 2 -5 0.2096
4 -5 0 0.2242
-3 0 5 0.2491
-4 -1 5 0.2190
-2 -1 -5 0.0795
5 2 2 0.1571
3 5 2 0.1608
5 5 -2 0.1911
-2 5 1 0.2148
-4 5 4 0.2158
5 -2 2 0.2392
4 2 5 0.1712
-2 -1 5 0.2835

loop_
_geom_angle_atom_site_label_1
_geom_angle_atom_site_label_2
_geom_angle_atom_site_label_3
_geom_angle
_geom_angle_site_symmetry_1
_geom_angle_site_symmetry_3
_geom_angle_publ_flag
O6 S3 C30 103.77(14) . . ?
O7 S3 O6 103.87(18) . . ?
O7 S3 C30 109.93(19) . . ?
O8 S3 O6 109.39(16) . . ?
O8 S3 O7 119.45(19) . . ?
O8 S3 C30 109.2(2) . . ?
O10 S4 C38 105.34(16) . . ?
O11 S4 O10 109.78(16) . . ?
O11 S4 O12 118.9(2) . . ?
O11 S4 C38 108.73(18) . . ?
O12 S4 O10 104.33(19) . . ?
O12 S4 C38 108.92(16) . . ?
O14 S5 C47 103.95(13) . . ?
O15 S5 O14 109.79(13) . . ?
O15 S5 C47 108.84(15) . . ?
O16 S5 O14 104.85(14) . . ?
O16 S5 O15 118.98(16) . . ?
O16 S5 C47 109.38(14) . . ?
O18 S6 C56 105.70(12) . . ?
O19 S6 O18 108.78(15) . . ?
O19 S6 O20 119.64(19) . . ?
O19 S6 C56 109.24(17) . . ?
O20 S6 O18 103.77(13) . . ?
O20 S6 C56 108.77(17) . . ?
C4 O1 C19 117.2(3) . . ?
C7 O5 C28 117.1(2) . . ?
C29 O6 S3 118.0(2) . . ?
C11 O9 C36 116.1(2) . . ?
C37 O10 S4 117.8(2) . . ?
C14 O13 C45 118.5(2) . . ?
C46 O14 S5 117.85(18) . . ?
C18 O17 C54 117.1(2) . . ?
C55 O18 S6 117.38(18) . . ?
H1A C1 H1B 107.9 . . ?
C2 C1 H1A 109.2 . . ?
C2 C1 H1A 109.2 2_656 . ?
C2 C1 H1B 109.2 2_656 . ?
C2 C1 H1B 109.2 . . ?
C2 C1 C2 112.2(3) 2_656 . ?
C3 C2 C1 121.53(19) . . ?
C3 C2 C7 117.8(2) . . ?
C7 C2 C1 120.7(2) . . ?
C2 C3 H3 119.2 . . ?
C2 C3 C4 121.5(2) . . ?
C4 C3 H3 119.2 . . ?
O1 C4 C3 123.1(2) . . ?
O1 C4 C5 116.2(2) . . ?
C3 C4 C5 120.7(2) . . ?
C4 C5 C8 121.1(2) . . ?
C6 C5 C4 118.1(2) . . ?
C6 C5 C8 120.8(2) . . ?
C5 C6 H6 119.4 . . ?
C7 C6 C5 121.1(2) . . ?
C7 C6 H6 119.4 . . ?
O5 C7 C2 115.6(2) . . ?
O5 C7 C6 123.6(2) . . ?
C6 C7 C2 120.8(2) . . ?
C5 C8 H8A 109.5 . . ?
C5 C8 H8B 109.5 . . ?
C5 C8 C9 110.78(19) . . ?
H8A C8 H8B 108.1 . . ?
C9 C8 H8A 109.5 . . ?
C9 C8 H8B 109.5 . . ?
C10 C9 C8 120.8(2) . . ?
C10 C9 C14 117.9(2) . . ?
C14 C9 C8 121.2(2) . . ?
C9 C10 H10 119.3 . . ?
C11 C10 C9 121.4(2) . . ?
C11 C10 H10 119.3 . . ?
O9 C11 C10 123.0(2) . . ?
O9 C11 C12 116.2(2) . . ?
C10 C11 C12 120.8(2) . . ?
C11 C12 C15 121.8(2) . . ?
C13 C12 C11 117.6(2) . . ?
C13 C12 C15 120.6(2) . . ?
C12 C13 H13 119.3 . . ?
C14 C13 C12 121.4(2) . . ?
C14 C13 H13 119.3 . . ?
O13 C14 C9 115.1(2) . . ?
C13 C14 O13 124.0(2) . . ?
C13 C14 C9 120.9(2) . . ?
C12 C15 H15A 109.2 . . ?
C12 C15 H15B 109.2 . . ?
C12 C15 C16 112.2(2) . . ?
H15A C15 H15B 107.9 . . ?
C16 C15 H15A 109.2 . . ?
C16 C15 H15B 109.2 . . ?
C17 C16 C15 120.0(2) . . ?
C17 C16 C18 118.0(2) . . ?
C18 C16 C15 122.0(2) . . ?
C16 C17 H17 119.1 . . ?
C16 C17 C18 121.7(2) . 2_656 ?
C18 C17 H17 119.1 2_656 . ?
O17 C18 C16 116.4(2) . . ?
O17 C18 C17 123.4(2) . 2_656 ?
C16 C18 C17 120.2(2) . 2_656 ?
O1 C19 H19C 108.5 . . ?
O1 C19 H19D 108.5 . . ?
O1 C19 H19A 111.7 . . ?
O1 C19 H19B 111.7 . . ?
O1 C19 C20 115.1(5) . . ?
O1 C19 C20A 100.3(7) . . ?
H19C C19 H19D 107.5 . . ?
H19C C19 H19A 10.2 . . ?
H19C C19 H19B 102.8 . . ?
H19D C19 H19A 114.3 . . ?
H19D C19 H19B 4.9 . . ?
H19A C19 H19B 109.5 . . ?
C20 C19 H19C 108.5 . . ?
C20 C19 H19D 108.5 . . ?
C20 C19 H19A 98.6 . . ?
C20 C19 H19B 109.5 . . ?
C20 C19 C20A 16.2(8) . . ?
C20A C19 H19C 121.9 . . ?
C20A C19 H19D 109.4 . . ?
C20A C19 H19A 111.7 . . ?
C20A C19 H19B 111.7 . . ?
C19 C20 H20A 111.0 . . ?
C19 C20 H20B 111.0 . . ?
C19 C20 O2B 108.8(8) . . ?
H20A C20 H20B 109.0 . . ?
O2A C20 C19 103.9(7) . . ?
O2A C20 H20A 111.0 . . ?
O2A C20 H20B 111.0 . . ?
O2A C20 O2B 89.8(6) . . ?
O2B C20 H20A 128.2 . . ?
O2B C20 H20B 23.3 . . ?
H21A C21 H21B 109.5 . . ?
H21A C21 H21C 109.5 . . ?
H21B C21 H21C 109.5 . . ?
C33 C21 H21A 109.5 . . ?
C33 C21 H21B 109.5 . . ?
C33 C21 H21C 109.5 . . ?
O5 C28 H28A 110.3 . . ?
O5 C28 H28B 110.3 . . ?
O5 C28 C29 106.9(2) . . ?
H28A C28 H28B 108.6 . . ?
C29 C28 H28A 110.3 . . ?
C29 C28 H28B 110.3 . . ?
O6 C29 C28 107.2(3) . . ?
O6 C29 H29A 110.3 . . ?
O6 C29 H29B 110.3 . . ?
C28 C29 H29A 110.3 . . ?
C28 C29 H29B 110.3 . . ?
H29A C29 H29B 108.5 . . ?
C31 C30 S3 118.5(4) . . ?
C35 C30 S3 120.0(3) . . ?
C35 C30 C31 121.6(4) . . ?
C30 C31 H31 120.5 . . ?
C32 C31 C30 119.0(5) . . ?
C32 C31 H31 120.5 . . ?
C31 C32 H32 119.2 . . ?
C33 C32 C31 121.5(4) . . ?
C33 C32 H32 119.2 . . ?
C32 C33 C21 122.5(5) . . ?
C32 C33 C34 119.2(4) . . ?
C34 C33 C21 118.3(5) . . ?
C33 C34 H34 120.1 . . ?
C35 C34 C33 119.8(5) . . ?
C35 C34 H34 120.1 . . ?
C30 C35 C34 119.0(4) . . ?
C30 C35 H35 120.5 . . ?
C34 C35 H35 120.5 . . ?
O9 C36 H36A 110.1 . . ?
O9 C36 H36B 110.1 . . ?
O9 C36 C37 107.9(3) . . ?
H36A C36 H36B 108.4 . . ?
C37 C36 H36A 110.1 . . ?
C37 C36 H36B 110.1 . . ?
O10 C37 C36 107.0(3) . . ?
O10 C37 H37A 110.3 . . ?
O10 C37 H37B 110.3 . . ?
C36 C37 H37A 110.3 . . ?
C36 C37 H37B 110.3 . . ?
H37A C37 H37B 108.6 . . ?
C39 C38 S4 118.5(3) . . ?
C39 C38 C43 120.1(3) . . ?
C43 C38 S4 121.1(3) . . ?
C38 C39 H39 120.5 . . ?
C38 C39 C40 119.0(3) . . ?
C40 C39 H39 120.5 . . ?
C39 C40 H40 119.4 . . ?
C41 C40 C39 121.2(4) . . ?
C41 C40 H40 119.4 . . ?
C40 C41 C42 118.1(4) . . ?
C40 C41 C44 120.4(5) . . ?
C42 C41 C44 121.6(5) . . ?
C41 C42 H42 119.2 . . ?
C43 C42 C41 121.7(3) . . ?
C43 C42 H42 119.2 . . ?
C38 C43 H43 120.1 . . ?
C42 C43 C38 119.7(3) . . ?
C42 C43 H43 120.1 . . ?
C41 C44 H44A 109.5 . . ?
C41 C44 H44B 109.5 . . ?
C41 C44 H44C 109.5 . . ?
H44A C44 H44B 109.5 . . ?
H44A C44 H44C 109.5 . . ?
H44B C44 H44C 109.5 . . ?
O13 C45 H45A 108.7 . . ?
O13 C45 H45B 108.7 . . ?
O13 C45 C46 114.1(2) . . ?
H45A C45 H45B 107.6 . . ?
C46 C45 H45A 108.7 . . ?
C46 C45 H45B 108.7 . . ?
O14 C46 C45 107.6(2) . . ?
O14 C46 H46A 110.2 . . ?
O14 C46 H46B 110.2 . . ?
C45 C46 H46A 110.2 . . ?
C45 C46 H46B 110.2 . . ?
H46A C46 H46B 108.5 . . ?
C48 C47 S5 122.8(2) . . ?
C48 C47 C52 120.2(3) . . ?
C52 C47 S5 116.9(2) . . ?
C47 C48 H48 120.1 . . ?
C49 C48 C47 119.8(3) . . ?
C49 C48 H48 120.1 . . ?
C48 C49 H49 119.1 . . ?
C48 C49 C50 121.8(3) . . ?
C50 C49 H49 119.1 . . ?
C49 C50 C51 117.7(3) . . ?
C49 C50 C53 121.1(3) . . ?
C51 C50 C53 121.2(3) . . ?
C50 C51 H51 119.3 . . ?
C50 C51 C52 121.3(3) . . ?
C52 C51 H51 119.3 . . ?
C47 C52 C51 119.1(3) . . ?
C47 C52 H52 120.5 . . ?
C51 C52 H52 120.5 . . ?
C50 C53 H53A 109.5 . . ?
C50 C53 H53B 109.5 . . ?
C50 C53 H53C 109.5 . . ?
H53A C53 H53B 109.5 . . ?
H53A C53 H53C 109.5 . . ?
H53B C53 H53C 109.5 . . ?
O17 C54 H54A 110.0 . . ?
O17 C54 H54B 110.0 . . ?
O17 C54 C55 108.5(2) . . ?
H54A C54 H54B 108.4 . . ?
C55 C54 H54A 110.0 . . ?
C55 C54 H54B 110.0 . . ?
O18 C55 C54 108.0(3) . . ?
O18 C55 H55A 110.1 . . ?
O18 C55 H55B 110.1 . . ?
C54 C55 H55A 110.1 . . ?
C54 C55 H55B 110.1 . . ?
H55A C55 H55B 108.4 . . ?
C57 C56 S6 119.8(3) . . ?
C57 C56 C61 119.9(3) . . ?
C61 C56 S6 120.1(2) . . ?
C56 C57 H57 120.2 . . ?
C56 C57 C58 119.6(5) . . ?
C58 C57 H57 120.2 . . ?
C57 C58 H58 118.9 . . ?
C59 C58 C57 122.2(4) . . ?
C59 C58 H58 118.9 . . ?
C58 C59 C60 118.4(4) . . ?
C58 C59 C62 122.2(4) . . ?
C60 C59 C62 119.5(5) . . ?
C59 C60 H60 119.8 . . ?
C61 C60 C59 120.3(4) . . ?
C61 C60 H60 119.8 . . ?
C56 C61 C60 119.6(3) . . ?
C56 C61 H61 120.2 . . ?
C60 C61 H61 120.2 . . ?
C59 C62 H62A 109.5 . . ?
C59 C62 H62B 109.5 . . ?
C59 C62 H62C 109.5 . . ?
H62A C62 H62B 109.5 . . ?
H62A C62 H62C 109.5 . . ?
H62B C62 H62C 109.5 . . ?
O2A S1A C21A 104.1(4) . . ?
O2A S1A C21B 114.0(4) . . ?
O2A S1A C22B 156.7(5) . . ?
O3A S1A O2A 103.4(4) . . ?
O3A S1A O4A 120.4(7) . . ?
O3A S1A C21A 110.4(5) . . ?
O3A S1A C21B 90.5(5) . . ?
O3A S1A C22B 88.3(5) . . ?
O4A S1A O2A 108.3(5) . . ?
O4A S1A C21A 109.0(4) . . ?
O4A S1A C21B 30.5(5) . . ?
O4A S1A C22B 48.9(5) . . ?
C21A S1A C21B 130.8(4) . . ?
C22B S1A C21A 90.2(5) . . ?
C22B S1A C21B 44.9(5) . . ?
C20 O2A S1A 115.3(5) . . ?
C20A O2A C20 12.5(13) . . ?
C20A O2A S1A 118.8(7) . . ?
S1A O4A S1B 133.3(6) . . ?
C21B O4A S1A 104.7(10) . . ?
C21B O4A S1B 84.9(8) . . ?
C21B O4A C22B 73.9(10) . . ?
C22B O4A S1A 74.4(9) . . ?
C22B O4A S1B 149.6(10) . . ?
C22A C21A S1A 121.4(7) . . ?
C26A C21A S1A 120.8(7) . . ?
C26A C21A C22A 117.7(9) . . ?
C21A C22A H22A 120.0 . . ?
C23A C22A C21A 120.0(9) . . ?
C23A C22A H22A 120.0 . . ?
C22A C23A H23A 118.2 . . ?
C22A C23A C24A 123.5(9) . . ?
C24A C23A H23A 118.2 . . ?
C23A C24A C25A 115.2(10) . . ?
C23A C24A C27A 124.9(10) . . ?
C25A C24A C27A 119.8(11) . . ?
C24A C25A H25A 117.9 . . ?
C26A C25A C24A 124.2(11) . . ?
C26A C25A H25A 117.9 . . ?
C21A C26A H26A 120.7 . . ?
C25A C26A C21A 118.6(9) . . ?
C25A C26A H26A 120.7 . . ?
C24A C27A H27A 109.5 . . ?
C24A C27A H27B 109.5 . . ?
C24A C27A H27C 109.5 . . ?
H27A C27A H27B 109.5 . . ?
H27A C27A H27C 109.5 . . ?
H27B C27A H27C 109.5 . . ?
C19 C20A H20C 109.0 . . ?
C19 C20A H20D 109.0 . . ?
O2A C20A C19 118.5(13) . . ?
O2A C20A H20C 15.5 . . ?
O2A C20A H20D 92.6 . . ?
O2A C20A O2B 112.5(12) . . ?
H20C C20A H20D 107.8 . . ?
O2B C20A C19 113.1(13) . . ?
O2B C20A H20C 109.0 . . ?
O2B C20A H20D 109.0 . . ?
O4A S1B O2B 95.9(4) . . ?
O4A S1B C21B 34.3(4) . . ?
O2B S1B C21B 103.0(4) . . ?
O3B S1B O4A 142.5(6) . . ?
O3B S1B O2B 103.9(4) . . ?
O3B S1B O4B 119.7(6) . . ?
O3B S1B C21B 109.1(5) . . ?
O4B S1B O4A 81.5(5) . . ?
O4B S1B O2B 109.6(4) . . ?
O4B S1B C21B 110.1(4) . . ?
C20 O2B S1B 114.3(5) . . ?
C20A O2B C20 15.2(9) . . ?
C20A O2B S1B 119.1(6) . . ?
O4A C21B S1A 44.8(6) . . ?
O4A C21B S1B 60.7(7) . . ?
O4A C21B C22B 61.5(9) . . ?
O4A C21B C26B 157.5(15) . . ?
S1B C21B S1A 94.4(4) . . ?
C22B C21B S1A 55.5(7) . . ?
C22B C21B S1B 118.5(7) . . ?
C26B C21B S1A 114.7(12) . . ?
C26B C21B S1B 122.7(9) . . ?
C26B C21B C22B 118.7(10) . . ?
S1A C22B H22B 81.5 . . ?
O4A C22B S1A 56.8(6) . . ?
O4A C22B C21B 44.6(6) . . ?
O4A C22B H22B 77.7 . . ?
O4A C22B C23B 157.5(13) . . ?
C21B C22B S1A 79.6(7) . . ?
C21B C22B H22B 119.9 . . ?
C23B C22B S1A 109.1(12) . . ?
C23B C22B C21B 120.2(11) . . ?
C23B C22B H22B 119.9 . . ?
C22B C23B H23B 118.0 . . ?
C22B C23B C24B 124.0(12) . . ?
C24B C23B H23B 118.0 . . ?
C23B C24B C25B 113.4(11) . . ?
C23B C24B C27B 123.0(13) . . ?
C25B C24B C27B 123.6(13) . . ?
C24B C25B H25B 117.3 . . ?
C26B C25B C24B 125.5(13) . . ?
C26B C25B H25B 117.3 . . ?
C21B C26B C25B 117.8(13) . . ?
C21B C26B H26B 121.1 . . ?
C25B C26B H26B 121.1 . . ?
C24B C27B H27D 109.5 . . ?
C24B C27B H27E 109.5 . . ?
C24B C27B H27F 109.5 . . ?
H27D C27B H27E 109.5 . . ?
H27D C27B H27F 109.5 . . ?
H27E C27B H27F 109.5 . . ?

loop_
_geom_bond_atom_site_label_1
_geom_bond_atom_site_label_2
_geom_bond_distance
_geom_bond_site_symmetry_2
_geom_bond_publ_flag
S3 O6 1.581(3) . ?
S3 O7 1.419(3) . ?
S3 O8 1.411(3) . ?
S3 C30 1.732(4) . ?
S4 O10 1.562(3) . ?
S4 O11 1.409(3) . ?
S4 O12 1.425(3) . ?
S4 C38 1.748(3) . ?
S5 O14 1.569(2) . ?
S5 O15 1.426(2) . ?
S5 O16 1.416(2) . ?
S5 C47 1.755(3) . ?
S6 O18 1.5769(19) . ?
S6 O19 1.420(3) . ?
S6 O20 1.424(3) . ?
S6 C56 1.746(3) . ?
O1 C4 1.379(3) . ?
O1 C19 1.422(4) . ?
O5 C7 1.383(3) . ?
O5 C28 1.419(3) . ?
O6 C29 1.453(4) . ?
O9 C11 1.383(3) . ?
O9 C36 1.424(4) . ?
O10 C37 1.461(4) . ?
O13 C14 1.392(3) . ?
O13 C45 1.415(3) . ?
O14 C46 1.465(3) . ?
O17 C18 1.381(3) . ?
O17 C54 1.420(3) . ?
O18 C55 1.467(4) . ?
C1 H1A 0.9700 . ?
C1 H1B 0.9700 . ?
C1 C2 1.518(3) . ?
C1 C2 1.518(3) 2_656 ?
C2 C3 1.383(4) . ?
C2 C7 1.403(3) . ?
C3 H3 0.9300 . ?
C3 C4 1.388(4) . ?
C4 C5 1.394(3) . ?
C5 C6 1.392(4) . ?
C5 C8 1.511(3) . ?
C6 H6 0.9300 . ?
C6 C7 1.385(3) . ?
C8 H8A 0.9700 . ?
C8 H8B 0.9700 . ?
C8 C9 1.513(4) . ?
C9 C10 1.389(4) . ?
C9 C14 1.393(4) . ?
C10 H10 0.9300 . ?
C10 C11 1.385(4) . ?
C11 C12 1.401(4) . ?
C12 C13 1.393(3) . ?
C12 C15 1.507(4) . ?
C13 H13 0.9300 . ?
C13 C14 1.385(4) . ?
C15 H15A 0.9700 . ?
C15 H15B 0.9700 . ?
C15 C16 1.520(3) . ?
C16 C17 1.390(3) . ?
C16 C18 1.393(4) . ?
C17 H17 0.9300 . ?
C17 C18 1.399(4) 2_656 ?
C19 H19C 0.9700 . ?
C19 H19D 0.9700 . ?
C19 H19A 0.9700 . ?
C19 H19B 0.9700 . ?
C19 C20 1.452(9) . ?
C19 C20A 1.519(12) . ?
C20 H20A 0.9700 . ?
C20 H20B 0.9700 . ?
C20 O2A 1.450(13) . ?
C20 O2B 1.579(16) . ?
C21 H21A 0.9600 . ?
C21 H21B 0.9600 . ?
C21 H21C 0.9600 . ?
C21 C33 1.508(6) . ?
C28 H28A 0.9700 . ?
C28 H28B 0.9700 . ?
C28 C29 1.512(4) . ?
C29 H29A 0.9700 . ?
C29 H29B 0.9700 . ?
C30 C31 1.390(5) . ?
C30 C35 1.370(6) . ?
C31 H31 0.9300 . ?
C31 C32 1.362(7) . ?
C32 H32 0.9300 . ?
C32 C33 1.354(7) . ?
C33 C34 1.425(7) . ?
C34 H34 0.9300 . ?
C34 C35 1.372(6) . ?
C35 H35 0.9300 . ?
C36 H36A 0.9700 . ?
C36 H36B 0.9700 . ?
C36 C37 1.498(4) . ?
C37 H37A 0.9700 . ?
C37 H37B 0.9700 . ?
C38 C39 1.369(5) . ?
C38 C43 1.389(5) . ?
C39 H39 0.9300 . ?
C39 C40 1.387(6) . ?
C40 H40 0.9300 . ?
C40 C41 1.373(6) . ?
C41 C42 1.382(6) . ?
C41 C44 1.532(7) . ?
C42 H42 0.9300 . ?
C42 C43 1.350(5) . ?
C43 H43 0.9300 . ?
C44 H44A 0.9600 . ?
C44 H44B 0.9600 . ?
C44 H44C 0.9600 . ?
C45 H45A 0.9700 . ?
C45 H45B 0.9700 . ?
C45 C46 1.488(4) . ?
C46 H46A 0.9700 . ?
C46 H46B 0.9700 . ?
C47 C48 1.378(4) . ?
C47 C52 1.384(4) . ?
C48 H48 0.9300 . ?
C48 C49 1.369(5) . ?
C49 H49 0.9300 . ?
C49 C50 1.386(5) . ?
C50 C51 1.388(5) . ?
C50 C53 1.506(5) . ?
C51 H51 0.9300 . ?
C51 C52 1.389(5) . ?
C52 H52 0.9300 . ?
C53 H53A 0.9600 . ?
C53 H53B 0.9600 . ?
C53 H53C 0.9600 . ?
C54 H54A 0.9700 . ?
C54 H54B 0.9700 . ?
C54 C55 1.502(4) . ?
C55 H55A 0.9700 . ?
C55 H55B 0.9700 . ?
C56 C57 1.366(5) . ?
C56 C61 1.372(5) . ?
C57 H57 0.9300 . ?
C57 C58 1.367(7) . ?
C58 H58 0.9300 . ?
C58 C59 1.346(7) . ?
C59 C60 1.389(6) . ?
C59 C62 1.518(6) . ?
C60 H60 0.9300 . ?
C60 C61 1.381(5) . ?
C61 H61 0.9300 . ?
C62 H62A 0.9600 . ?
C62 H62B 0.9600 . ?
C62 H62C 0.9600 . ?
S1A O2A 1.574(5) . ?
S1A O3A 1.385(7) . ?
S1A O4A 1.405(8) . ?
S1A C21A 1.770(9) . ?
S1A C21B 1.930(10) . ?
S1A C22B 1.618(14) . ?
O2A C20A 1.131(19) . ?
O4A S1B 1.566(9) . ?
O4A C21B 1.012(11) . ?
O4A C22B 1.266(13) . ?
C21A C22A 1.410(10) . ?
C21A C26A 1.366(12) . ?
C22A H22A 0.9300 . ?
C22A C23A 1.286(11) . ?
C23A H23A 0.9300 . ?
C23A C24A 1.365(13) . ?
C24A C25A 1.367(13) . ?
C24A C27A 1.543(13) . ?
C25A H25A 0.9300 . ?
C25A C26A 1.322(13) . ?
C26A H26A 0.9300 . ?
C27A H27A 0.9600 . ?
C27A H27B 0.9600 . ?
C27A H27C 0.9600 . ?
C20A H20C 0.9700 . ?
C20A H20D 0.9700 . ?
C20A O2B 1.435(19) . ?
S1B O2B 1.581(6) . ?
S1B O3B 1.393(8) . ?
S1B O4B 1.425(7) . ?
S1B C21B 1.788(9) . ?
C21B C22B 1.384(13) . ?
C21B C26B 1.322(14) . ?
C22B H22B 0.9300 . ?
C22B C23B 1.301(13) . ?
C23B H23B 0.9300 . ?
C23B C24B 1.351(14) . ?
C24B C25B 1.352(16) . ?
C24B C27B 1.509(14) . ?
C25B H25B 0.9300 . ?
C25B C26B 1.348(17) . ?
C26B H26B 0.9300 . ?
C27B H27D 0.9600 . ?
C27B H27E 0.9600 . ?
C27B H27F 0.9600 . ?

loop_
_geom_torsion_atom_site_label_1
_geom_torsion_atom_site_label_2
_geom_torsion_atom_site_label_3
_geom_torsion_atom_site_label_4
_geom_torsion
_geom_torsion_site_symmetry_1
_geom_torsion_site_symmetry_2
_geom_torsion_site_symmetry_3
_geom_torsion_site_symmetry_4
_geom_torsion_publ_flag
S3 O6 C29 C28 144.8(2) . . . . ?
S3 C30 C31 C32 -178.6(4) . . . . ?
S3 C30 C35 C34 177.9(3) . . . . ?
S4 O10 C37 C36 -167.5(2) . . . . ?
S4 C38 C39 C40 -174.0(4) . . . . ?
S4 C38 C43 C42 173.8(3) . . . . ?
S5 O14 C46 C45 164.10(18) . . . . ?
S5 C47 C48 C49 -178.8(3) . . . . ?
S5 C47 C52 C51 179.1(3) . . . . ?
S6 O18 C55 C54 178.1(2) . . . . ?
S6 C56 C57 C58 173.5(4) . . . . ?
S6 C56 C61 C60 -173.8(3) . . . . ?
O1 C4 C5 C6 -178.4(2) . . . . ?
O1 C4 C5 C8 -0.5(4) . . . . ?
O1 C19 C20 O2A 59.0(10) . . . . ?
O1 C19 C20 O2B -35.6(9) . . . . ?
O1 C19 C20A O2A 74.5(15) . . . . ?
O1 C19 C20A O2B -60.3(11) . . . . ?
O5 C28 C29 O6 -66.6(3) . . . . ?
O6 S3 C30 C31 90.7(3) . . . . ?
O6 S3 C30 C35 -87.8(3) . . . . ?
O7 S3 O6 C29 -171.5(2) . . . . ?
O7 S3 C30 C31 -19.9(4) . . . . ?
O7 S3 C30 C35 161.6(3) . . . . ?
O8 S3 O6 C29 -42.9(3) . . . . ?
O8 S3 C30 C31 -152.7(3) . . . . ?
O8 S3 C30 C35 28.7(3) . . . . ?
O9 C11 C12 C13 178.4(2) . . . . ?
O9 C11 C12 C15 -2.5(3) . . . . ?
O9 C36 C37 O10 75.1(3) . . . . ?
O10 S4 C38 C39 -76.8(3) . . . . ?
O10 S4 C38 C43 109.4(3) . . . . ?
O11 S4 O10 C37 49.2(3) . . . . ?
O11 S4 C38 C39 165.6(3) . . . . ?
O11 S4 C38 C43 -8.2(4) . . . . ?
O12 S4 O10 C37 177.6(3) . . . . ?
O12 S4 C38 C39 34.6(4) . . . . ?
O12 S4 C38 C43 -139.1(3) . . . . ?
O13 C45 C46 O14 59.4(3) . . . . ?
O14 S5 C47 C48 -14.3(3) . . . . ?
O14 S5 C47 C52 168.8(2) . . . . ?
O15 S5 O14 C46 31.3(2) . . . . ?
O15 S5 C47 C48 -131.2(3) . . . . ?
O15 S5 C47 C52 51.9(3) . . . . ?
O16 S5 O14 C46 160.2(2) . . . . ?
O16 S5 C47 C48 97.3(3) . . . . ?
O16 S5 C47 C52 -79.6(3) . . . . ?
O17 C54 C55 O18 72.5(3) . . . . ?
O18 S6 C56 C57 132.5(3) . . . . ?
O18 S6 C56 C61 -53.4(3) . . . . ?
O19 S6 O18 C55 45.6(3) . . . . ?
O19 S6 C56 C57 15.6(4) . . . . ?
O19 S6 C56 C61 -170.3(3) . . . . ?
O20 S6 O18 C55 174.0(2) . . . . ?
O20 S6 C56 C57 -116.6(4) . . . . ?
O20 S6 C56 C61 57.5(3) . . . . ?
C1 C2 C3 C4 -178.9(2) . . . . ?
C1 C2 C7 O5 -0.2(3) . . . . ?
C1 C2 C7 C6 179.9(2) . . . . ?
C2 C1 C2 C3 94.7(2) 2_656 . . . ?
C2 C1 C2 C7 -84.6(2) 2_656 . . . ?
C2 C3 C4 O1 177.7(2) . . . . ?
C2 C3 C4 C5 -1.0(4) . . . . ?
C3 C2 C7 O5 -179.6(2) . . . . ?
C3 C2 C7 C6 0.5(4) . . . . ?
C3 C4 C5 C6 0.4(4) . . . . ?
C3 C4 C5 C8 178.2(2) . . . . ?
C4 O1 C19 C20 161.2(7) . . . . ?
C4 O1 C19 C20A 168.4(8) . . . . ?
C4 C5 C6 C7 0.6(4) . . . . ?
C4 C5 C8 C9 -91.5(3) . . . . ?
C5 C6 C7 O5 179.0(2) . . . . ?
C5 C6 C7 C2 -1.1(4) . . . . ?
C5 C8 C9 C10 87.5(3) . . . . ?
C5 C8 C9 C14 -89.4(3) . . . . ?
C6 C5 C8 C9 86.3(3) . . . . ?
C7 O5 C28 C29 175.8(3) . . . . ?
C7 C2 C3 C4 0.5(4) . . . . ?
C8 C5 C6 C7 -177.2(2) . . . . ?
C8 C9 C10 C11 -176.2(2) . . . . ?
C8 C9 C14 O13 -2.0(3) . . . . ?
C8 C9 C14 C13 176.0(2) . . . . ?
C9 C10 C11 O9 -179.4(2) . . . . ?
C9 C10 C11 C12 0.6(4) . . . . ?
C10 C9 C14 O13 -178.9(2) . . . . ?
C10 C9 C14 C13 -1.0(3) . . . . ?
C10 C11 C12 C13 -1.6(4) . . . . ?
C10 C11 C12 C15 177.5(2) . . . . ?
C11 O9 C36 C37 172.6(2) . . . . ?
C11 C12 C13 C14 1.4(3) . . . . ?
C11 C12 C15 C16 -93.8(3) . . . . ?
C12 C13 C14 O13 177.7(2) . . . . ?
C12 C13 C14 C9 -0.1(4) . . . . ?
C12 C15 C16 C17 92.0(3) . . . . ?
C12 C15 C16 C18 -87.6(3) . . . . ?
C13 C12 C15 C16 85.3(3) . . . . ?
C14 O13 C45 C46 65.0(3) . . . . ?
C14 C9 C10 C11 0.7(4) . . . . ?
C15 C12 C13 C14 -177.8(2) . . . . ?
C15 C16 C17 C18 -179.7(2) . . . 2_656 ?
C15 C16 C18 O17 -3.6(4) . . . . ?
C15 C16 C18 C17 177.4(2) . . . 2_656 ?
C17 C16 C18 O17 176.9(2) . . . . ?
C17 C16 C18 C17 -2.2(3) . . . 2_656 ?
C18 O17 C54 C55 164.7(3) . . . . ?
C18 C16 C17 C18 -0.1(3) . . . 2_656 ?
C19 O1 C4 C3 28.1(4) . . . . ?
C19 O1 C4 C5 -153.2(3) . . . . ?
C19 C20 O2A S1A 179.5(6) . . . . ?
C19 C20 O2A C20A -71(4) . . . . ?
C19 C20 O2B C20A 81(3) . . . . ?
C19 C20 O2B S1B -166.9(5) . . . . ?
C19 C20A O2B C20 -76(3) . . . . ?
C19 C20A O2B S1B -151.6(7) . . . . ?
C20 C19 C20A O2A -129(6) . . . . ?
C20 C19 C20A O2B 96(5) . . . . ?
C20 O2A C20A C19 92(5) . . . . ?
C20 O2A C20A O2B -133(5) . . . . ?
C21 C33 C34 C35 178.5(4) . . . . ?
C28 O5 C7 C2 -167.1(2) . . . . ?
C28 O5 C7 C6 12.8(4) . . . . ?
C30 S3 O6 C29 73.6(3) . . . . ?
C30 C31 C32 C33 1.2(8) . . . . ?
C31 C30 C35 C34 -0.6(6) . . . . ?
C31 C32 C33 C21 -179.2(5) . . . . ?
C31 C32 C33 C34 -1.4(8) . . . . ?
C32 C33 C34 C35 0.6(7) . . . . ?
C33 C34 C35 C30 0.4(6) . . . . ?
C35 C30 C31 C32 -0.2(7) . . . . ?
C36 O9 C11 C10 13.2(4) . . . . ?
C36 O9 C11 C12 -166.8(2) . . . . ?
C38 S4 O10 C37 -67.7(3) . . . . ?
C38 C39 C40 C41 2.5(8) . . . . ?
C39 C38 C43 C42 0.1(6) . . . . ?
C39 C40 C41 C42 -4.7(8) . . . . ?
C39 C40 C41 C44 175.2(6) . . . . ?
C40 C41 C42 C43 4.7(7) . . . . ?
C41 C42 C43 C38 -2.4(7) . . . . ?
C43 C38 C39 C40 -0.2(6) . . . . ?
C44 C41 C42 C43 -175.2(5) . . . . ?
C45 O13 C14 C9 -154.6(2) . . . . ?
C45 O13 C14 C13 27.5(4) . . . . ?
C47 S5 O14 C46 -85.0(2) . . . . ?
C47 C48 C49 C50 -1.0(6) . . . . ?
C48 C47 C52 C51 2.1(5) . . . . ?
C48 C49 C50 C51 3.6(6) . . . . ?
C48 C49 C50 C53 -177.8(4) . . . . ?
C49 C50 C51 C52 -3.4(6) . . . . ?
C50 C51 C52 C47 0.7(6) . . . . ?
C52 C47 C48 C49 -2.0(5) . . . . ?
C53 C50 C51 C52 178.0(4) . . . . ?
C54 O17 C18 C16 -170.3(2) . . . . ?
C54 O17 C18 C17 8.8(4) . . . 2_656 ?
C56 S6 O18 C55 -71.6(3) . . . . ?
C56 C57 C58 C59 0.5(9) . . . . ?
C57 C56 C61 C60 0.3(5) . . . . ?
C57 C58 C59 C60 0.0(8) . . . . ?
C57 C58 C59 C62 -178.4(5) . . . . ?
C58 C59 C60 C61 -0.3(6) . . . . ?
C59 C60 C61 C56 0.2(5) . . . . ?
C61 C56 C57 C58 -0.6(7) . . . . ?
C62 C59 C60 C61 178.1(4) . . . . ?
S1A O2A C20A C19 169.2(8) . . . . ?
S1A O2A C20A O2B -55.8(14) . . . . ?
S1A O4A S1B O2B 1.1(11) . . . . ?
S1A O4A S1B O3B 123.2(10) . . . . ?
S1A O4A S1B O4B -107.9(10) . . . . ?
S1A O4A S1B C21B 105.5(12) . . . . ?
S1A O4A C21B S1B -133.6(6) . . . . ?
S1A O4A C21B C22B 68.5(9) . . . . ?
S1A O4A C21B C26B -28(4) . . . . ?
S1A O4A C22B C21B -110.9(8) . . . . ?
S1A O4A C22B C23B -56(4) . . . . ?
S1A C21A C22A C23A 174.4(7) . . . . ?
S1A C21A C26A C25A -174.0(9) . . . . ?
S1A C21B C22B O4A 52.6(7) . . . . ?
S1A C21B C22B C23B -106.2(15) . . . . ?
S1A C21B C26B C25B 69(3) . . . . ?
S1A C22B C23B C24B -86.2(16) . . . . ?
O2A C20 O2B C20A -24(3) . . . . ?
O2A C20 O2B S1B 88.5(6) . . . . ?
O2A S1A O4A S1B 9.4(11) . . . . ?
O2A S1A O4A C21B 106.4(9) . . . . ?
O2A S1A O4A C22B 174.6(6) . . . . ?
O2A S1A C21A C22A 90.5(8) . . . . ?
O2A S1A C21A C26A -85.8(9) . . . . ?
O2A S1A C22B O4A -13.1(15) . . . . ?
O2A S1A C22B C21B 28.8(15) . . . . ?
O2A S1A C22B C23B 147.4(11) . . . . ?
O2A C20A O2B C20 146(4) . . . . ?
O2A C20A O2B S1B 71.0(13) . . . . ?
O3A S1A O2A C20 162.1(8) . . . . ?
O3A S1A O2A C20A 148.6(13) . . . . ?
O3A S1A O4A S1B -109.1(10) . . . . ?
O3A S1A O4A C21B -12.1(10) . . . . ?
O3A S1A O4A C22B 56.1(8) . . . . ?
O3A S1A C21A C22A -159.1(7) . . . . ?
O3A S1A C21A C26A 24.6(10) . . . . ?
O3A S1A C22B O4A -134.3(8) . . . . ?
O3A S1A C22B C21B -92.4(7) . . . . ?
O3A S1A C22B C23B 26.2(10) . . . . ?
O4A S1A O2A C20 33.4(9) . . . . ?
O4A S1A O2A C20A 19.8(13) . . . . ?
O4A S1A C21A C22A -24.8(9) . . . . ?
O4A S1A C21A C26A 158.9(9) . . . . ?
O4A S1A C22B C21B 41.9(6) . . . . ?
O4A S1A C22B C23B 160.4(13) . . . . ?
O4A S1B O2B C20 -53.1(8) . . . . ?
O4A S1B O2B C20A -36.9(10) . . . . ?
O4A S1B C21B S1A -30.8(5) . . . . ?
O4A S1B C21B C22B 22.0(8) . . . . ?
O4A S1B C21B C26B -154.0(18) . . . . ?
O4A C21B C22B S1A -52.6(7) . . . . ?
O4A C21B C22B C23B -158.8(17) . . . . ?
O4A C21B C26B C25B 91(4) . . . . ?
O4A C22B C23B C24B -39(5) . . . . ?
C21A S1A O2A C20 -82.5(8) . . . . ?
C21A S1A O2A C20A -96.0(13) . . . . ?
C21A S1A O4A S1B 121.9(9) . . . . ?
C21A S1A O4A C21B -141.0(8) . . . . ?
C21A S1A O4A C22B -72.8(8) . . . . ?
C21A S1A C22B O4A 115.4(7) . . . . ?
C21A S1A C22B C21B 157.2(6) . . . . ?
C21A S1A C22B C23B -84.2(9) . . . . ?
C21A C22A C23A C24A 2.9(14) . . . . ?
C22A C21A C26A C25A 9.5(15) . . . . ?
C22A C23A C24A C25A 2.8(15) . . . . ?
C22A C23A C24A C27A 178.5(10) . . . . ?
C23A C24A C25A C26A -2.3(17) . . . . ?
C24A C25A C26A C21A -4.0(18) . . . . ?
C26A C21A C22A C23A -9.2(13) . . . . ?
C27A C24A C25A C26A -178.2(11) . . . . ?
C20A C19 C20 O2A 33(4) . . . . ?
C20A C19 C20 O2B -61(4) . . . . ?
S1B O4A C21B S1A 133.6(6) . . . . ?
S1B O4A C21B C22B -157.9(8) . . . . ?
S1B O4A C21B C26B 105(3) . . . . ?
S1B O4A C22B S1A 158.5(18) . . . . ?
S1B O4A C22B C21B 47.7(17) . . . . ?
S1B O4A C22B C23B 103(4) . . . . ?
S1B C21B C22B S1A -74.5(8) . . . . ?
S1B C21B C22B O4A -21.9(8) . . . . ?
S1B C21B C22B C23B 179.3(11) . . . . ?
S1B C21B C26B C25B -177.5(19) . . . . ?
O2B C20 O2A S1A -71.1(6) . . . . ?
O2B C20 O2A C20A 38(4) . . . . ?
O2B S1B C21B S1A 50.6(5) . . . . ?
O2B S1B C21B O4A 81.3(7) . . . . ?
O2B S1B C21B C22B 103.4(10) . . . . ?
O2B S1B C21B C26B -72.7(15) . . . . ?
O3B S1B O2B C20 159.0(7) . . . . ?
O3B S1B O2B C20A 175.2(10) . . . . ?
O3B S1B C21B S1A 160.5(4) . . . . ?
O3B S1B C21B O4A -168.7(7) . . . . ?
O3B S1B C21B C22B -146.7(10) . . . . ?
O3B S1B C21B C26B 37.3(16) . . . . ?
O4B S1B O2B C20 29.9(8) . . . . ?
O4B S1B O2B C20A 46.1(10) . . . . ?
O4B S1B C21B S1A -66.3(5) . . . . ?
O4B S1B C21B O4A -35.5(8) . . . . ?
O4B S1B C21B C22B -13.4(11) . . . . ?
O4B S1B C21B C26B 170.5(15) . . . . ?
C21B S1A O2A C20 65.5(8) . . . . ?
C21B S1A O2A C20A 52.0(13) . . . . ?
C21B S1A O4A S1B -97.1(11) . . . . ?
C21B S1A O4A C22B 68.2(10) . . . . ?
C21B S1A C21A C22A -49.8(9) . . . . ?
C21B S1A C21A C26A 133.9(8) . . . . ?
C21B S1A C22B O4A -41.9(6) . . . . ?
C21B S1A C22B C23B 118.5(12) . . . . ?
C21B O4A S1B O2B -104.4(7) . . . . ?
C21B O4A S1B O3B 17.6(11) . . . . ?
C21B O4A S1B O4B 146.6(8) . . . . ?
C21B O4A C22B S1A 110.9(8) . . . . ?
C21B O4A C22B C23B 55(4) . . . . ?
C21B S1B O2B C20 -87.2(7) . . . . ?
C21B S1B O2B C20A -71.0(10) . . . . ?
C21B C22B C23B C24B 3(2) . . . . ?
C22B S1A O2A C20 43.7(15) . . . . ?
C22B S1A O2A C20A 30.2(19) . . . . ?
C22B S1A O4A S1B -165.2(14) . . . . ?
C22B S1A O4A C21B -68.2(10) . . . . ?
C22B S1A C21A C22A -70.9(8) . . . . ?
C22B S1A C21A C26A 112.8(9) . . . . ?
C22B O4A S1B O2B -149.9(17) . . . . ?
C22B O4A S1B O3B -28(2) . . . . ?
C22B O4A S1B O4B 101.1(18) . . . . ?
C22B O4A S1B C21B -45.5(17) . . . . ?
C22B O4A C21B S1A -68.5(9) . . . . ?
C22B O4A C21B S1B 157.9(8) . . . . ?
C22B O4A C21B C26B -97(3) . . . . ?
C22B C21B C26B C25B 6(3) . . . . ?
C22B C23B C24B C25B -3(2) . . . . ?
C22B C23B C24B C27B 179.4(15) . . . . ?
C23B C24B C25B C26B 5(4) . . . . ?
C24B C25B C26B C21B -7(4) . . . . ?
C26B C21B C22B S1A 101.7(15) . . . . ?
C26B C21B C22B O4A 154.3(17) . . . . ?
C26B C21B C22B C23B -4(2) . . . . ?
C27B C24B C25B C26B -177(2) . . . . ?

loop_
_smtbx_masks_void_nr
_smtbx_masks_void_average_x
_smtbx_masks_void_average_y
_smtbx_masks_void_average_z
_smtbx_masks_void_volume
_smtbx_masks_void_count_electrons
_smtbx_masks_void_content
1 0.000 0.500 0.000 287.2 70.0 '1.7 THF'
2 0.000 0.500 0.500 287.2 70.0 '1.7 THF'
3 0.500 0.000 0.500 287.2 70.0 '1.7 THF'
4 0.500 0.000 1.000 287.2 70.0 '1.7 THF'
